data_4128271
loop_
_publ_author_name
'Liu, Zong-Ying'
'Hu, Jiun-Wei'
'Huang, Chun-Hao'
'Huang, Teng-Hsing'
'Chen, Deng-Gao'
'Ho, Ssu-Yu'
'Chen, Kew-Yu'
'Li, Elise Y.'
'Chou, Pi-Tai'

_publ_section_title
;
 Sulfur-Based Intramolecular Hydrogen-Bond: Excited-State Hydrogen-Bond
 On/Off Switch with Dual Room-Temperature Phosphorescence.
;
_journal_issue 25
_journal_name_full 'Journal of the American Chemical Society'
_journal_page_first 9885
_journal_page_last 9894
_journal_paper_doi 10.1021/jacs.9b02765
_journal_volume 141
_journal_year 2019
_chemical_formula_moiety 'C19 H28 O S'
_chemical_formula_sum 'C19 H28 O S'
_chemical_formula_weight 304.47
_space_group_crystal_system orthorhombic
_space_group_IT_number 19
_space_group_name_Hall 'P 2ac 2ab'
_space_group_name_H-M_alt 'P 21 21 21'
_symmetry_cell_setting orthorhombic
_symmetry_space_group_name_Hall 'P 2ac 2ab'
_symmetry_space_group_name_H-M 'P 21 21 21'
_atom_sites_solution_hydrogens geom
_audit_creation_method SHELXL-2014/7
_cell_angle_alpha 90
_cell_angle_beta 90
_cell_angle_gamma 90
_cell_formula_units_Z 4
_cell_length_a 9.7647(18)
_cell_length_b 10.1799(19)
_cell_length_c 18.091(3)
_cell_measurement_reflns_used 9083
_cell_measurement_temperature 150(2)
_cell_measurement_theta_max 27.156
_cell_measurement_theta_min 2.891
_cell_volume 1798.3(6)
_computing_cell_refinement 'SAINT V7.34A (Bruker AXS, 2006)'
_computing_data_collection 'APEX2 (Bruker AXS, 2010)'
_computing_data_reduction 'SAINT V7.34A (Bruker AXS, 2006)'
_computing_molecular_graphics 'Bruker SHELXTL'
_computing_publication_material 'Bruker SHELXTL'
_computing_structure_refinement 'SHELXL-2014/7 (Sheldrick, 2014)'
_computing_structure_solution 'SHELXL-2014/7 (Sheldrick, 2014)'
_diffrn_ambient_temperature 150(2)
_diffrn_measured_fraction_theta_full 0.998
_diffrn_measured_fraction_theta_max 0.990
_diffrn_measurement_device_type 'Bruker APEX-II CCD'
_diffrn_measurement_method '\f and \w scans'
_diffrn_radiation_probe x-ray
_diffrn_radiation_type MoK\a
_diffrn_radiation_wavelength 0.71073
_diffrn_reflns_av_R_equivalents 0.1077
_diffrn_reflns_av_unetI/netI 0.0446
_diffrn_reflns_Laue_measured_fraction_full 0.998
_diffrn_reflns_Laue_measured_fraction_max 0.990
_diffrn_reflns_limit_h_max 12
_diffrn_reflns_limit_h_min -12
_diffrn_reflns_limit_k_max 13
_diffrn_reflns_limit_k_min -12
_diffrn_reflns_limit_l_max 23
_diffrn_reflns_limit_l_min -23
_diffrn_reflns_number 30751
_diffrn_reflns_point_group_measured_fraction_full 0.999
_diffrn_reflns_point_group_measured_fraction_max 0.988
_diffrn_reflns_theta_full 25.242
_diffrn_reflns_theta_max 27.375
_diffrn_reflns_theta_min 2.891
_exptl_absorpt_coefficient_mu 0.178
_exptl_absorpt_correction_T_max 0.9281
_exptl_absorpt_correction_T_min 0.7763
_exptl_absorpt_correction_type multi-scan
_exptl_absorpt_process_details 'SADABS V2012/1 (Bruker AXS Inc.)'
_exptl_crystal_colour yellow
_exptl_crystal_density_diffrn 1.125
_exptl_crystal_description parallelepiped
_exptl_crystal_F_000 664
_exptl_crystal_size_max 0.550
_exptl_crystal_size_mid 0.260
_exptl_crystal_size_min 0.140
_refine_diff_density_max 1.594
_refine_diff_density_min -0.734
_refine_diff_density_rms 0.104
_refine_ls_abs_structure_details
; 
 Flack x determined using 1330 quotients [(I+)-(I-)]/[(I+)+(I-)] 
 (Parsons, Flack and Wagner, Acta Cryst. B69 (2013) 249-259). 
;
_refine_ls_abs_structure_Flack 0.02(6)
_refine_ls_extinction_method none
_refine_ls_goodness_of_fit_ref 1.084
_refine_ls_hydrogen_treatment mixed
_refine_ls_matrix_type full
_refine_ls_number_parameters 191
_refine_ls_number_reflns 4040
_refine_ls_number_restraints 0
_refine_ls_restrained_S_all 1.084
_refine_ls_R_factor_all 0.1090
_refine_ls_R_factor_gt 0.0916
_refine_ls_shift/su_max 0.001
_refine_ls_shift/su_mean 0.000
_refine_ls_structure_factor_coef Fsqd
_refine_ls_weighting_details 'w=1/[\s^2^(Fo^2^)+(0.1616P)^2^+2.4292P] where P=(Fo^2^+2Fc^2^)/3'
_refine_ls_weighting_scheme calc
_refine_ls_wR_factor_gt 0.2462
_refine_ls_wR_factor_ref 0.2727
_reflns_Friedel_coverage 0.746
_reflns_Friedel_fraction_full 1.000
_reflns_Friedel_fraction_max 0.984
_reflns_number_gt 3375
_reflns_number_total 4040
_reflns_threshold_expression 'I > 2\s(I)'
_cod_data_source_file ja9b02765_si_007.cif
_cod_data_source_block ditert2cs
_cod_depositor_comments
;
The following automatic conversions were performed:

'_symmetry_cell_setting' value 'Orthorhombic' changed to
'orthorhombic' according to
/home/data/users/saulius/crontab/automatic-downloads/current/ACS/lib/dictionaries/cif_core.dic
dictionary named 'cif_core.dic' version 2.4.2 from 2011-04-26.

Automatic conversion script
Id: cif_fix_values 4973 2017-02-22 13:04:09Z antanas 
;
_cod_original_sg_symbol_H-M P2(1)2(1)2(1)
_cod_database_code 4128271
_shelx_shelxl_version_number 2014/7
_shelx_space_group_comment
; 
The symmetry employed for this shelxl refinement is uniquely defined 
by the following loop, which should always be used as a source of 
symmetry information in preference to the above space-group names. 
They are only intended as comments. 
;
_shelx_estimated_absorpt_t_min 0.908
_shelx_estimated_absorpt_t_max 0.976

loop_
_space_group_symop_operation_xyz
'x, y, z'
'-x+1/2, -y, z+1/2'
'-x, y+1/2, -z+1/2'
'x+1/2, -y+1/2, -z'

loop_
_atom_site_label
_atom_site_type_symbol
_atom_site_fract_x
_atom_site_fract_y
_atom_site_fract_z
_atom_site_U_iso_or_equiv
_atom_site_adp_type
_atom_site_occupancy
_atom_site_site_symmetry_order
_atom_site_calc_flag
_atom_site_refinement_flags_posn
_atom_site_refinement_flags_adp
S S 1.15207(17) 0.5561(2) 1.02424(10) 0.0509(5) Uani 1 1 d . .
O O 1.1155(4) 0.7608(5) 0.9080(2) 0.0395(10) Uani 1 1 d . .
H0A H 1.1532 0.7083 0.9375 0.14(6) Uiso 1 1 calc R .
C1 C 0.9975(6) 0.5338(6) 0.9894(3) 0.0359(12) Uani 1 1 d . .
C2 C 0.9028(7) 0.4229(6) 1.0116(3) 0.0393(13) Uani 1 1 d . .
C3 C 0.7631(7) 0.4584(7) 0.9756(4) 0.0464(15) Uani 1 1 d . .
H3A H 0.7248 0.3817 0.9490 0.056 Uiso 1 1 calc R U
H3B H 0.6965 0.4870 1.0136 0.056 Uiso 1 1 calc R U
C4 C 0.7932(5) 0.5675(6) 0.9231(3) 0.0301(10) Uani 1 1 d . .
C5 C 0.7111(5) 0.6296(5) 0.8711(3) 0.0247(9) Uani 1 1 d . .
C6 C 0.7729(5) 0.7347(5) 0.8317(3) 0.0294(10) Uani 1 1 d . .
H6A H 0.7181 0.7770 0.7954 0.035 Uiso 1 1 calc R U
C7 C 0.9061(5) 0.7824(5) 0.8410(3) 0.0282(10) Uani 1 1 d . .
C8 C 0.9840(5) 0.7201(5) 0.8941(3) 0.0303(11) Uani 1 1 d . .
C9 C 0.9302(6) 0.6124(5) 0.9344(3) 0.0287(10) Uani 1 1 d . .
C10 C 0.9564(11) 0.2951(8) 0.9769(7) 0.076(3) Uani 1 1 d . .
H10A H 0.8962 0.2221 0.9907 0.115 Uiso 1 1 calc R U
H10B H 0.9578 0.3041 0.9230 0.115 Uiso 1 1 calc R U
H10C H 1.0493 0.2777 0.9948 0.115 Uiso 1 1 calc R U
C11 C 0.8877(11) 0.4130(12) 1.0954(4) 0.077(3) Uani 1 1 d . .
H11A H 0.8258 0.3403 1.1076 0.115 Uiso 1 1 calc R U
H11B H 0.9776 0.3968 1.1177 0.115 Uiso 1 1 calc R U
H11C H 0.8500 0.4953 1.1147 0.115 Uiso 1 1 calc R U
C12 C 0.5622(5) 0.5903(5) 0.8545(3) 0.0282(10) Uani 1 1 d . .
C13 C 0.5621(7) 0.4545(7) 0.8173(4) 0.0473(15) Uani 1 1 d . .
H13A H 0.6174 0.4579 0.7721 0.071 Uiso 1 1 calc R U
H13B H 0.6010 0.3894 0.8512 0.071 Uiso 1 1 calc R U
H13C H 0.4680 0.4296 0.8048 0.071 Uiso 1 1 calc R U
C14 C 0.4763(6) 0.5872(7) 0.9253(4) 0.0437(14) Uani 1 1 d . .
H14A H 0.4772 0.6743 0.9484 0.066 Uiso 1 1 calc R U
H14B H 0.3819 0.5628 0.9131 0.066 Uiso 1 1 calc R U
H14C H 0.5149 0.5226 0.9596 0.066 Uiso 1 1 calc R U
C15 C 0.4907(6) 0.6872(7) 0.8013(4) 0.0443(14) Uani 1 1 d . .
H15A H 0.5425 0.6923 0.7550 0.066 Uiso 1 1 calc R U
H15B H 0.3976 0.6563 0.7910 0.066 Uiso 1 1 calc R U
H15C H 0.4867 0.7744 0.8241 0.066 Uiso 1 1 calc R U
C16 C 0.9586(6) 0.9005(6) 0.7963(3) 0.0363(12) Uani 1 1 d . .
C17 C 0.8575(8) 0.9467(8) 0.7391(4) 0.0570(19) Uani 1 1 d . .
H17A H 0.8383 0.8751 0.7044 0.085 Uiso 1 1 calc R U
H17B H 0.7724 0.9735 0.7635 0.085 Uiso 1 1 calc R U
H17C H 0.8960 1.0215 0.7121 0.085 Uiso 1 1 calc R U
C18 C 0.9860(7) 1.0148(6) 0.8493(4) 0.0464(15) Uani 1 1 d . .
H18A H 1.0517 0.9871 0.8872 0.070 Uiso 1 1 calc R U
H18B H 1.0237 1.0892 0.8216 0.070 Uiso 1 1 calc R U
H18C H 0.9001 1.0412 0.8730 0.070 Uiso 1 1 calc R U
C19 C 1.0914(8) 0.8638(7) 0.7552(4) 0.0486(16) Uani 1 1 d . .
H19A H 1.1598 0.8332 0.7909 0.073 Uiso 1 1 calc R U
H19B H 1.0722 0.7938 0.7195 0.073 Uiso 1 1 calc R U
H19C H 1.1266 0.9411 0.7291 0.073 Uiso 1 1 calc R U

loop_
_atom_site_aniso_label
_atom_site_aniso_U_11
_atom_site_aniso_U_22
_atom_site_aniso_U_33
_atom_site_aniso_U_23
_atom_site_aniso_U_13
_atom_site_aniso_U_12
S 0.0349(8) 0.0644(11) 0.0532(9) 0.0130(8) -0.0102(7) 0.0043(8)
O 0.0226(17) 0.049(2) 0.047(2) 0.005(2) -0.0050(16) -0.0079(16)
C1 0.031(3) 0.045(3) 0.032(2) 0.002(2) 0.002(2) 0.008(2)
C2 0.050(3) 0.034(3) 0.033(3) 0.011(2) 0.000(2) 0.002(3)
C3 0.046(3) 0.048(3) 0.045(3) 0.018(3) -0.002(3) -0.005(3)
C4 0.028(2) 0.035(2) 0.028(2) -0.003(2) 0.0021(19) -0.001(2)
C5 0.019(2) 0.029(2) 0.026(2) -0.0084(18) 0.0027(18) -0.0015(19)
C6 0.024(2) 0.029(2) 0.036(3) -0.007(2) 0.0039(19) -0.0025(19)
C7 0.024(2) 0.030(2) 0.031(2) -0.001(2) 0.0019(19) -0.0063(19)
C8 0.028(2) 0.030(2) 0.033(2) -0.003(2) 0.006(2) 0.000(2)
C9 0.028(2) 0.029(2) 0.029(2) 0.000(2) -0.0006(19) 0.0039(19)
C10 0.078(6) 0.041(4) 0.110(8) -0.002(4) -0.004(6) 0.016(4)
C11 0.082(6) 0.110(8) 0.039(3) 0.020(4) 0.005(4) -0.026(6)
C12 0.019(2) 0.031(2) 0.034(2) 0.000(2) 0.0002(19) -0.0015(18)
C13 0.035(3) 0.041(3) 0.065(4) -0.014(3) -0.006(3) -0.003(3)
C14 0.026(3) 0.056(4) 0.049(3) 0.000(3) 0.006(2) -0.006(3)
C15 0.027(3) 0.054(4) 0.051(3) 0.008(3) -0.007(3) -0.004(3)
C16 0.037(3) 0.032(3) 0.040(3) 0.007(2) -0.003(2) -0.007(2)
C17 0.050(4) 0.060(4) 0.062(4) 0.029(4) -0.015(3) -0.014(4)
C18 0.047(4) 0.034(3) 0.058(4) 0.002(3) 0.001(3) -0.006(3)
C19 0.050(4) 0.050(3) 0.046(3) 0.009(3) 0.011(3) -0.008(3)

loop_
_atom_type_symbol
_atom_type_description
_atom_type_scat_dispersion_real
_atom_type_scat_dispersion_imag
_atom_type_scat_source
C C 0.0033 0.0016 'International Tables Vol C Tables 4.2.6.8 and 6.1.1.4'
H H 0.0000 0.0000 'International Tables Vol C Tables 4.2.6.8 and 6.1.1.4'
O O 0.0106 0.0060 'International Tables Vol C Tables 4.2.6.8 and 6.1.1.4'
S S 0.1246 0.1234 'International Tables Vol C Tables 4.2.6.8 and 6.1.1.4'

loop_
_geom_angle_atom_site_label_1
_geom_angle_atom_site_label_2
_geom_angle_atom_site_label_3
_geom_angle
C8 O H0A 109.5
C9 C1 C2 108.7(5)
C9 C1 S 127.3(5)
C2 C1 S 124.0(4)
C1 C2 C11 111.9(6)
C1 C2 C10 108.3(6)
C11 C2 C10 112.5(7)
C1 C2 C3 104.6(5)
C11 C2 C3 110.3(6)
C10 C2 C3 108.9(6)
C4 C3 C2 105.5(5)
C4 C3 H3A 110.6
C2 C3 H3A 110.6
C4 C3 H3B 110.6
C2 C3 H3B 110.6
H3A C3 H3B 108.8
C5 C4 C9 119.5(5)
C5 C4 C3 131.1(5)
C9 C4 C3 109.4(5)
C4 C5 C6 115.9(5)
C4 C5 C12 124.0(5)
C6 C5 C12 120.0(4)
C7 C6 C5 126.6(5)
C7 C6 H6A 116.7
C5 C6 H6A 116.7
C8 C7 C6 115.9(5)
C8 C7 C16 122.8(5)
C6 C7 C16 121.3(5)
O C8 C7 120.3(5)
O C8 C9 119.1(5)
C7 C8 C9 120.6(5)
C8 C9 C4 121.4(5)
C8 C9 C1 128.1(5)
C4 C9 C1 110.5(5)
C2 C10 H10A 109.5
C2 C10 H10B 109.5
H10A C10 H10B 109.5
C2 C10 H10C 109.5
H10A C10 H10C 109.5
H10B C10 H10C 109.5
C2 C11 H11A 109.5
C2 C11 H11B 109.5
H11A C11 H11B 109.5
C2 C11 H11C 109.5
H11A C11 H11C 109.5
H11B C11 H11C 109.5
C14 C12 C13 110.3(5)
C14 C12 C5 111.1(4)
C13 C12 C5 108.6(4)
C14 C12 C15 106.7(5)
C13 C12 C15 107.5(5)
C5 C12 C15 112.5(4)
C12 C13 H13A 109.5
C12 C13 H13B 109.5
H13A C13 H13B 109.5
C12 C13 H13C 109.5
H13A C13 H13C 109.5
H13B C13 H13C 109.5
C12 C14 H14A 109.5
C12 C14 H14B 109.5
H14A C14 H14B 109.5
C12 C14 H14C 109.5
H14A C14 H14C 109.5
H14B C14 H14C 109.5
C12 C15 H15A 109.5
C12 C15 H15B 109.5
H15A C15 H15B 109.5
C12 C15 H15C 109.5
H15A C15 H15C 109.5
H15B C15 H15C 109.5
C17 C16 C18 107.9(6)
C17 C16 C7 112.7(5)
C18 C16 C7 108.9(5)
C17 C16 C19 107.2(6)
C18 C16 C19 109.9(5)
C7 C16 C19 110.2(5)
C16 C17 H17A 109.5
C16 C17 H17B 109.5
H17A C17 H17B 109.5
C16 C17 H17C 109.5
H17A C17 H17C 109.5
H17B C17 H17C 109.5
C16 C18 H18A 109.5
C16 C18 H18B 109.5
H18A C18 H18B 109.5
C16 C18 H18C 109.5
H18A C18 H18C 109.5
H18B C18 H18C 109.5
C16 C19 H19A 109.5
C16 C19 H19B 109.5
H19A C19 H19B 109.5
C16 C19 H19C 109.5
H19A C19 H19C 109.5
H19B C19 H19C 109.5

loop_
_geom_bond_atom_site_label_1
_geom_bond_atom_site_label_2
_geom_bond_distance
S C1 1.651(6)
O C8 1.373(7)
O H0A 0.8400
C1 C9 1.436(8)
C1 C2 1.514(9)
C2 C11 1.525(9)
C2 C10 1.537(10)
C2 C3 1.555(9)
C3 C4 1.491(8)
C3 H3A 0.9900
C3 H3B 0.9900
C4 C5 1.388(7)
C4 C9 1.429(7)
C5 C6 1.420(7)
C5 C12 1.537(7)
C6 C7 1.399(7)
C6 H6A 0.9500
C7 C8 1.380(8)
C7 C16 1.537(7)
C8 C9 1.417(7)
C10 H10A 0.9800
C10 H10B 0.9800
C10 H10C 0.9800
C11 H11A 0.9800
C11 H11B 0.9800
C11 H11C 0.9800
C12 C14 1.530(8)
C12 C13 1.538(8)
C12 C15 1.545(8)
C13 H13A 0.9800
C13 H13B 0.9800
C13 H13C 0.9800
C14 H14A 0.9800
C14 H14B 0.9800
C14 H14C 0.9800
C15 H15A 0.9800
C15 H15B 0.9800
C15 H15C 0.9800
C16 C17 1.506(8)
C16 C18 1.531(9)
C16 C19 1.540(9)
C17 H17A 0.9800
C17 H17B 0.9800
C17 H17C 0.9800
C18 H18A 0.9800
C18 H18B 0.9800
C18 H18C 0.9800
C19 H19A 0.9800
C19 H19B 0.9800
C19 H19C 0.9800

loop_
_geom_torsion_atom_site_label_1
_geom_torsion_atom_site_label_2
_geom_torsion_atom_site_label_3
_geom_torsion_atom_site_label_4
_geom_torsion
C9 C1 C2 C11 -129.7(7)
S C1 C2 C11 50.4(8)
C9 C1 C2 C10 105.7(7)
S C1 C2 C10 -74.2(7)
C9 C1 C2 C3 -10.3(6)
S C1 C2 C3 169.8(5)
C1 C2 C3 C4 11.9(7)
C11 C2 C3 C4 132.3(7)
C10 C2 C3 C4 -103.8(7)
C2 C3 C4 C5 173.1(5)
C2 C3 C4 C9 -9.6(7)
C9 C4 C5 C6 0.8(7)
C3 C4 C5 C6 177.8(6)
C9 C4 C5 C12 -179.7(4)
C3 C4 C5 C12 -2.6(9)
C4 C5 C6 C7 -1.0(7)
C12 C5 C6 C7 179.4(5)
C5 C6 C7 C8 -0.2(8)
C5 C6 C7 C16 -177.8(5)
C6 C7 C8 O -179.1(5)
C16 C7 C8 O -1.5(8)
C6 C7 C8 C9 1.7(7)
C16 C7 C8 C9 179.3(5)
O C8 C9 C4 178.9(5)
C7 C8 C9 C4 -1.9(7)
O C8 C9 C1 -1.5(8)
C7 C8 C9 C1 177.7(5)
C5 C4 C9 C8 0.6(7)
C3 C4 C9 C8 -177.0(5)
C5 C4 C9 C1 -179.1(5)
C3 C4 C9 C1 3.3(6)
C2 C1 C9 C8 -174.9(5)
S C1 C9 C8 4.9(9)
C2 C1 C9 C4 4.7(6)
S C1 C9 C4 -175.4(4)
C4 C5 C12 C14 53.3(7)
C6 C5 C12 C14 -127.1(5)
C4 C5 C12 C13 -68.2(6)
C6 C5 C12 C13 111.3(6)
C4 C5 C12 C15 172.9(5)
C6 C5 C12 C15 -7.6(7)
C8 C7 C16 C17 177.1(6)
C6 C7 C16 C17 -5.4(8)
C8 C7 C16 C18 -63.2(7)
C6 C7 C16 C18 114.3(6)
C8 C7 C16 C19 57.4(7)
C6 C7 C16 C19 -125.2(6)
